data_4072499
loop_
_publ_author_name
'Gornshtein, Florina'
'Kapon, Moshe'
'Botoshansky, Mark'
'Eisen, Moris S.'

_publ_section_title
;
 Titanium and Zirconium Complexes for Polymerization of Propylene and
 Cyclic Esters
;
_journal_issue 3
_journal_name_full Organometallics
_journal_page_first 497
_journal_paper_doi 10.1021/om060723c
_journal_volume 26
_journal_year 2007
_chemical_formula_sum 'C31 H54 N2 O6 Ti'
_chemical_formula_weight 598.66
_chemical_name_common 'Moris-100 (Florina)'
_chemical_name_systematic
; 
 ? 
;
_space_group_IT_number 2
_symmetry_cell_setting triclinic
_symmetry_space_group_name_Hall '-P 1'
_symmetry_space_group_name_H-M 'P -1'
_atom_sites_solution_hydrogens geom
_atom_sites_solution_primary direct
_atom_sites_solution_secondary difmap
_audit_creation_method SHELXL-97
_cell_angle_alpha 92.60(2)
_cell_angle_beta 100.11(3)
_cell_angle_gamma 90.25(2)
_cell_formula_units_Z 2
_cell_length_a 9.603(2)
_cell_length_b 9.672(2)
_cell_length_c 19.325(4)
_cell_measurement_reflns_used 16221
_cell_measurement_temperature 293(2)
_cell_measurement_theta_max 25.35
_cell_measurement_theta_min 1.07
_cell_volume 1765.1(7)
_computing_cell_refinement 'DENZO SMN (Otwinowski & Minor 1997)'
_computing_data_collection 'Collect (Nonius, 2001)'
_computing_data_reduction 'DENZO SMN (Otwinowski & Minor 1997)'
_computing_molecular_graphics 'TEXSAN  (MSC, 1999)'
_computing_structure_refinement 'SHELXL-97 (Sheldrick, 1997)'
_computing_structure_solution 'SHELXS-97 (Sheldrick, 1997)'
_diffrn_ambient_temperature 293(2)
_diffrn_measured_fraction_theta_full 0.962
_diffrn_measured_fraction_theta_max 0.962
_diffrn_measurement_device_type 'Nonius KappaCCD'
_diffrn_measurement_method 'phi- and omega scans'
_diffrn_radiation_monochromator graphite
_diffrn_radiation_source 'fine-focus sealed tube'
_diffrn_radiation_type MoK\a
_diffrn_radiation_wavelength 0.71073
_diffrn_reflns_av_R_equivalents 0.107
_diffrn_reflns_av_sigmaI/netI 0.2836
_diffrn_reflns_limit_h_max 10
_diffrn_reflns_limit_h_min -11
_diffrn_reflns_limit_k_max 10
_diffrn_reflns_limit_k_min -11
_diffrn_reflns_limit_l_max 22
_diffrn_reflns_limit_l_min -22
_diffrn_reflns_number 16155
_diffrn_reflns_theta_full 25.00
_diffrn_reflns_theta_max 25.00
_diffrn_reflns_theta_min 2.11
_diffrn_standards_number none
_exptl_absorpt_coefficient_mu 0.282
_exptl_absorpt_correction_type none
_exptl_crystal_colour 'pale yellow-green'
_exptl_crystal_density_diffrn 1.126
_exptl_crystal_density_method 'not measured'
_exptl_crystal_description plate
_exptl_crystal_F_000 648
_exptl_crystal_size_max 0.55
_exptl_crystal_size_mid 0.25
_exptl_crystal_size_min 0.05
_refine_diff_density_max 0.308
_refine_diff_density_min -0.337
_refine_diff_density_rms 0.055
_refine_ls_extinction_coef 0.0057(10)
_refine_ls_extinction_expression Fc^*^=kFc[1+0.001xFc^2^\l^3^/sin(2\q)]^-1/4^
_refine_ls_extinction_method SHELXL
_refine_ls_goodness_of_fit_ref 0.726
_refine_ls_hydrogen_treatment mixed
_refine_ls_matrix_type full
_refine_ls_number_parameters 379
_refine_ls_number_reflns 5997
_refine_ls_number_restraints 0
_refine_ls_restrained_S_all 0.726
_refine_ls_R_factor_all 0.2005
_refine_ls_R_factor_gt 0.0595
_refine_ls_shift/su_max 0.029
_refine_ls_shift/su_mean 0.002
_refine_ls_structure_factor_coef Fsqd
_refine_ls_weighting_details 'calc w=1/[\s^2^(Fo^2^)+(0.0280P)^2^+0.0000P] where P=(Fo^2^+2Fc^2^)/3'
_refine_ls_weighting_scheme calc
_refine_ls_wR_factor_gt 0.1119
_refine_ls_wR_factor_ref 0.1383
_reflns_number_gt 2016
_reflns_number_total 5997
_reflns_threshold_expression >2sigma(I)
_cod_data_source_file om060723csi20060809_042535.cif
_cod_data_source_block Moris100
_cod_depositor_comments
;
The following automatic conversions were performed:

'_symmetry_cell_setting' value 'Triclinic' changed to 'triclinic'
according to /home/saulius/struct/CIF-dictionaries/cif_core.dic
dictionary named 'cif_core.dic' version 2.4.1 from 2010-06-29.

Automatic conversion script
Id: cif_fix_values 1715 2011-07-08 13:25:40Z adriana 
;
_cod_original_cell_volume 1765.1(6)
_cod_original_sg_symbol_H-M P-1
_cod_database_code 4072499

loop_
_symmetry_equiv_pos_as_xyz
'x, y, z'
'-x, -y, -z'

loop_
_atom_site_label
_atom_site_type_symbol
_atom_site_fract_x
_atom_site_fract_y
_atom_site_fract_z
_atom_site_U_iso_or_equiv
_atom_site_adp_type
_atom_site_occupancy
_atom_site_symmetry_multiplicity
_atom_site_calc_flag
_atom_site_refinement_flags
Ti1 Ti 0.40146(9) 0.97082(9) 0.23171(6) 0.0389(3) Uani 1 1 d .
O1 O 0.4659(3) 0.7816(3) 0.26892(18) 0.0477(10) Uani 1 1 d .
O2 O 0.3110(3) 0.8573(3) 0.14854(18) 0.0437(10) Uani 1 1 d .
O3 O 0.5323(3) 1.0496(3) 0.31470(17) 0.0388(9) Uani 1 1 d .
O4 O 0.5814(3) 0.9602(3) 0.18810(18) 0.0440(10) Uani 1 1 d .
O5 O 0.2629(3) 0.9736(3) 0.28394(19) 0.0433(9) Uani 1 1 d .
O6 O 0.3507(3) 1.1249(3) 0.1840(2) 0.0448(10) Uani 1 1 d .
N1 N 0.5339(4) 0.5626(4) 0.2778(3) 0.0537(14) Uani 1 1 d .
N2 N 0.8031(4) 0.9577(4) 0.1695(2) 0.0488(12) Uani 1 1 d .
C1 C 0.4637(5) 0.6611(5) 0.2391(3) 0.0439(14) Uani 1 1 d .
C2 C 0.3961(5) 0.6316(5) 0.1687(3) 0.0470(15) Uani 1 1 d .
H2 H 0.4016 0.5422 0.1496 0.056 Uiso 1 1 calc R
C3 C 0.3232(5) 0.7279(5) 0.1275(3) 0.0393(13) Uani 1 1 d .
C4 C 0.2549(5) 0.6951(5) 0.0518(3) 0.0485(15) Uani 1 1 d .
C5 C 0.1069(6) 0.7544(6) 0.0388(3) 0.097(2) Uani 1 1 d .
H5A H 0.0625 0.7320 -0.0089 0.146 Uiso 1 1 calc R
H5B H 0.1126 0.8532 0.0466 0.146 Uiso 1 1 calc R
H5C H 0.0522 0.7156 0.0703 0.146 Uiso 1 1 calc R
C6 C 0.3379(6) 0.7655(7) 0.0030(3) 0.093(2) Uani 1 1 d .
H6A H 0.2861 0.7577 -0.0443 0.139 Uiso 1 1 calc R
H6B H 0.4280 0.7219 0.0049 0.139 Uiso 1 1 calc R
H6C H 0.3520 0.8615 0.0176 0.139 Uiso 1 1 calc R
C7 C 0.2464(8) 0.5418(5) 0.0299(4) 0.143(4) Uani 1 1 d .
H7A H 0.2013 0.5299 -0.0185 0.215 Uiso 1 1 calc R
H7B H 0.1924 0.4939 0.0589 0.215 Uiso 1 1 calc R
H7C H 0.3400 0.5047 0.0354 0.215 Uiso 1 1 calc R
C8 C 0.5334(6) 0.4168(4) 0.2536(3) 0.0618(18) Uani 1 1 d .
H8A H 0.4452 0.3951 0.2219 0.074 Uiso 1 1 calc R
H8B H 0.5385 0.3590 0.2937 0.074 Uiso 1 1 calc R
C9 C 0.6550(6) 0.3843(5) 0.2165(4) 0.089(2) Uani 1 1 d .
H9A H 0.6537 0.2873 0.2035 0.133 Uiso 1 1 calc R
H9B H 0.7424 0.4082 0.2472 0.133 Uiso 1 1 calc R
H9C H 0.6467 0.4367 0.1749 0.133 Uiso 1 1 calc R
C10 C 0.6106(6) 0.5983(5) 0.3480(4) 0.0653(18) Uani 1 1 d .
H10A H 0.6492 0.6913 0.3488 0.078 Uiso 1 1 calc R
H10B H 0.6894 0.5357 0.3586 0.078 Uiso 1 1 calc R
C11 C 0.5228(7) 0.5914(6) 0.4031(4) 0.092(2) Uani 1 1 d .
H11A H 0.5797 0.6144 0.4482 0.138 Uiso 1 1 calc R
H11B H 0.4846 0.4994 0.4030 0.138 Uiso 1 1 calc R
H11C H 0.4467 0.6559 0.3942 0.138 Uiso 1 1 calc R
C12 C 0.7123(6) 0.9810(5) 0.2143(3) 0.0421(14) Uani 1 1 d .
C13 C 0.7585(5) 1.0250(5) 0.2837(3) 0.0463(15) Uani 1 1 d .
H13 H 0.8555 1.0350 0.2992 0.056 Uiso 1 1 calc R
C14 C 0.6714(5) 1.0548(4) 0.3311(3) 0.0416(14) Uani 1 1 d .
C15 C 0.7239(5) 1.0912(5) 0.4090(3) 0.0511(15) Uani 1 1 d .
C16 C 0.8818(7) 1.1366(9) 0.4252(4) 0.153(4) Uani 1 1 d .
H16A H 0.9072 1.1651 0.4741 0.230 Uiso 1 1 calc R
H16B H 0.8964 1.2125 0.3968 0.230 Uiso 1 1 calc R
H16C H 0.9396 1.0604 0.4148 0.230 Uiso 1 1 calc R
C17 C 0.7097(8) 0.9645(6) 0.4499(4) 0.122(3) Uani 1 1 d .
H17A H 0.7427 0.9857 0.4990 0.183 Uiso 1 1 calc R
H17B H 0.7652 0.8913 0.4339 0.183 Uiso 1 1 calc R
H17C H 0.6122 0.9358 0.4427 0.183 Uiso 1 1 calc R
C18 C 0.6377(6) 1.2021(6) 0.4372(3) 0.109(3) Uani 1 1 d .
H18A H 0.6631 1.2100 0.4876 0.163 Uiso 1 1 calc R
H18B H 0.5390 1.1785 0.4243 0.163 Uiso 1 1 calc R
H18C H 0.6557 1.2887 0.4179 0.163 Uiso 1 1 calc R
C19 C 0.9552(5) 0.9906(6) 0.1882(3) 0.0642(18) Uani 1 1 d .
H19A H 1.0066 0.9277 0.1616 0.077 Uiso 1 1 calc R
H19B H 0.9865 0.9753 0.2378 0.077 Uiso 1 1 calc R
C20 C 0.9914(6) 1.1375(6) 0.1742(4) 0.105(3) Uani 1 1 d .
H20A H 1.0919 1.1518 0.1861 0.157 Uiso 1 1 calc R
H20B H 0.9449 1.2004 0.2023 0.157 Uiso 1 1 calc R
H20C H 0.9603 1.1536 0.1253 0.157 Uiso 1 1 calc R
C21 C 0.7522(5) 0.9078(5) 0.0985(3) 0.0593(17) Uani 1 1 d .
H21A H 0.8181 0.9353 0.0688 0.071 Uiso 1 1 calc R
H21B H 0.6618 0.9497 0.0815 0.071 Uiso 1 1 calc R
C22 C 0.7349(6) 0.7517(6) 0.0930(4) 0.090(2) Uani 1 1 d .
H22A H 0.7071 0.7215 0.0445 0.135 Uiso 1 1 calc R
H22B H 0.6636 0.7247 0.1190 0.135 Uiso 1 1 calc R
H22C H 0.8231 0.7100 0.1120 0.135 Uiso 1 1 calc R
C23 C 0.2530(6) 0.9388(6) 0.3511(3) 0.076(2) Uani 1 1 d .
H23A H 0.1591 0.9569 0.3596 0.114 Uiso 1 1 calc R
H23B H 0.3199 0.9930 0.3843 0.114 Uiso 1 1 calc R
H23C H 0.2729 0.8423 0.3563 0.114 Uiso 1 1 calc R
C24 C 0.3492(6) 1.1602(5) 0.1157(3) 0.0664(18) Uani 1 1 d .
H24A H 0.3078 1.2497 0.1087 0.100 Uiso 1 1 calc R
H24B H 0.2945 1.0929 0.0840 0.100 Uiso 1 1 calc R
H24C H 0.4443 1.1625 0.1066 0.100 Uiso 1 1 calc R
C25 C 0.0810(13) 0.5434(15) 0.3107(11) 0.157(6) Uani 1 1 d .
C26 C 0.0618(17) 0.5715(16) 0.3821(12) 0.188(8) Uani 1 1 d .
H26 H 0.0138 0.6477 0.3967 0.226 Uiso 1 1 calc R
C27 C 0.1231(14) 0.4716(18) 0.4266(8) 0.164(6) Uani 1 1 d .
H27 H 0.1179 0.4828 0.4741 0.196 Uiso 1 1 calc R
C28 C 0.1949(11) 0.3508(14) 0.4037(8) 0.138(4) Uani 1 1 d .
H28 H 0.2349 0.2856 0.4350 0.166 Uiso 1 1 calc R
C29 C 0.2002(11) 0.3386(14) 0.3335(10) 0.151(5) Uani 1 1 d .
H29 H 0.2440 0.2633 0.3152 0.181 Uiso 1 1 calc R
C30 C 0.1397(14) 0.4395(16) 0.2902(8) 0.182(6) Uani 1 1 d .
H30 H 0.1431 0.4288 0.2424 0.218 Uiso 1 1 calc R
C31 C 0.0183(11) 0.6439(11) 0.2650(7) 0.286(10) Uani 1 1 d .
H31A H -0.0634 0.6803 0.2815 0.428 Uiso 1 1 calc R
H31B H -0.0095 0.6023 0.2185 0.428 Uiso 1 1 calc R
H31C H 0.0851 0.7175 0.2639 0.428 Uiso 1 1 calc R

loop_
_atom_site_aniso_label
_atom_site_aniso_U_11
_atom_site_aniso_U_22
_atom_site_aniso_U_33
_atom_site_aniso_U_23
_atom_site_aniso_U_13
_atom_site_aniso_U_12
Ti1 0.0302(5) 0.0371(5) 0.0468(8) -0.0071(4) 0.0021(5) 0.0030(4)
O1 0.048(2) 0.0378(19) 0.051(3) -0.0046(17) -0.0053(19) 0.0012(16)
O2 0.035(2) 0.045(2) 0.046(3) -0.0120(17) -0.0001(18) 0.0055(15)
O3 0.025(2) 0.049(2) 0.040(3) -0.0149(16) 0.0036(18) 0.0012(15)
O4 0.028(2) 0.056(2) 0.046(3) -0.0081(17) 0.0035(19) 0.0009(16)
O5 0.033(2) 0.064(2) 0.034(3) 0.0011(18) 0.0096(19) -0.0009(15)
O6 0.046(2) 0.0428(19) 0.043(3) 0.0024(18) 0.001(2) 0.0063(15)
N1 0.065(3) 0.027(2) 0.061(4) -0.001(2) -0.011(3) 0.002(2)
N2 0.031(3) 0.073(3) 0.039(3) -0.012(2) 0.000(2) -0.002(2)
C1 0.039(3) 0.040(3) 0.050(4) 0.002(3) 0.001(3) -0.001(2)
C2 0.058(4) 0.040(3) 0.039(4) -0.008(3) -0.001(3) 0.003(2)
C3 0.038(3) 0.046(3) 0.032(4) 0.000(3) 0.000(3) -0.004(2)
C4 0.047(4) 0.060(3) 0.035(4) -0.011(3) -0.002(3) 0.012(3)
C5 0.058(4) 0.144(6) 0.075(6) -0.035(4) -0.019(4) 0.015(4)
C6 0.063(5) 0.162(6) 0.052(5) 0.000(5) 0.008(4) 0.001(4)
C7 0.234(10) 0.056(4) 0.099(7) -0.043(4) -0.070(6) 0.018(5)
C8 0.079(4) 0.037(3) 0.067(5) 0.003(3) 0.004(4) 0.005(3)
C9 0.088(5) 0.069(4) 0.106(7) -0.007(4) 0.010(5) 0.028(4)
C10 0.076(5) 0.049(3) 0.061(5) 0.003(3) -0.015(4) 0.008(3)
C11 0.111(6) 0.090(5) 0.064(6) 0.003(4) -0.013(5) 0.013(4)
C12 0.043(4) 0.052(3) 0.031(4) 0.000(3) 0.007(3) 0.009(3)
C13 0.026(3) 0.067(3) 0.044(4) -0.005(3) 0.002(3) 0.004(2)
C14 0.039(3) 0.040(3) 0.043(4) -0.005(2) 0.004(3) 0.001(2)
C15 0.050(4) 0.067(4) 0.032(4) -0.005(3) -0.005(3) 0.006(3)
C16 0.057(5) 0.292(11) 0.097(8) -0.068(7) -0.002(5) -0.054(6)
C17 0.211(9) 0.085(5) 0.058(6) 0.019(4) -0.014(5) -0.005(5)
C18 0.111(6) 0.112(5) 0.083(6) -0.048(4) -0.024(5) 0.054(5)
C19 0.025(3) 0.089(4) 0.074(5) -0.012(4) -0.001(3) 0.012(3)
C20 0.045(4) 0.086(5) 0.181(9) 0.027(5) 0.005(5) -0.012(3)
C21 0.034(3) 0.083(4) 0.060(5) -0.009(3) 0.010(3) 0.009(3)
C22 0.059(4) 0.090(5) 0.117(7) -0.044(4) 0.015(4) 0.006(3)
C23 0.049(4) 0.114(5) 0.064(6) 0.005(4) 0.007(4) -0.005(3)
C24 0.080(5) 0.056(4) 0.060(5) -0.005(3) 0.006(4) 0.002(3)
C25 0.113(9) 0.092(9) 0.246(19) 0.014(10) -0.029(11) -0.027(7)
C26 0.152(13) 0.127(13) 0.28(3) -0.026(14) 0.041(15) -0.062(9)
C27 0.134(10) 0.164(12) 0.203(17) -0.080(12) 0.081(11) -0.072(8)
C28 0.118(9) 0.156(11) 0.133(12) 0.019(9) 0.000(8) -0.050(7)
C29 0.105(8) 0.133(11) 0.210(17) -0.069(11) 0.040(10) -0.051(7)
C30 0.132(11) 0.091(9) 0.32(2) -0.024(12) 0.035(12) -0.048(7)
C31 0.207(13) 0.191(11) 0.40(2) 0.183(13) -0.161(13) -0.061(9)

loop_
_atom_type_symbol
_atom_type_description
_atom_type_scat_dispersion_real
_atom_type_scat_dispersion_imag
_atom_type_scat_source
C C 0.0033 0.0016 'International Tables Vol C Tables 4.2.6.8 and 6.1.1.4'
O O 0.0106 0.0060 'International Tables Vol C Tables 4.2.6.8 and 6.1.1.4'
N N 0.0061 0.0033 'International Tables Vol C Tables 4.2.6.8 and 6.1.1.4'
Ti Ti 0.2776 0.4457 'International Tables Vol C Tables 4.2.6.8 and 6.1.1.4'
H H 0.0000 0.0000 'International Tables Vol C Tables 4.2.6.8 and 6.1.1.4'

loop_
_geom_angle_atom_site_label_1
_geom_angle_atom_site_label_2
_geom_angle_atom_site_label_3
_geom_angle
O5 Ti1 O6 97.55(15)
O5 Ti1 O2 100.87(15)
O6 Ti1 O2 89.08(15)
O5 Ti1 O3 88.61(15)
O6 Ti1 O3 101.25(14)
O2 Ti1 O3 165.02(11)
O5 Ti1 O4 170.17(16)
O6 Ti1 O4 89.53(15)
O2 Ti1 O4 85.99(14)
O3 Ti1 O4 83.31(13)
O5 Ti1 O1 90.25(15)
O6 Ti1 O1 169.77(16)
O2 Ti1 O1 82.92(13)
O3 Ti1 O1 85.49(13)
O4 Ti1 O1 83.57(13)
C1 O1 Ti1 132.3(3)
C3 O2 Ti1 133.6(3)
C14 O3 Ti1 132.5(3)
C12 O4 Ti1 132.2(4)
C23 O5 Ti1 135.2(3)
C24 O6 Ti1 133.7(3)
C1 N1 C10 119.9(4)
C1 N1 C8 123.1(5)
C10 N1 C8 117.0(4)
C12 N2 C21 120.4(4)
C12 N2 C19 122.7(5)
C21 N2 C19 116.7(4)
O1 C1 N1 116.0(5)
O1 C1 C2 122.7(5)
N1 C1 C2 121.2(4)
C3 C2 C1 123.3(4)
C3 C2 H2 118.3
C1 C2 H2 118.3
O2 C3 C2 123.6(5)
O2 C3 C4 113.9(4)
C2 C3 C4 122.4(4)
C3 C4 C6 109.6(5)
C3 C4 C5 109.3(4)
C6 C4 C5 106.9(5)
C3 C4 C7 114.7(5)
C6 C4 C7 107.1(5)
C5 C4 C7 109.0(5)
C4 C5 H5A 109.5
C4 C5 H5B 109.5
H5A C5 H5B 109.5
C4 C5 H5C 109.5
H5A C5 H5C 109.5
H5B C5 H5C 109.5
C4 C6 H6A 109.5
C4 C6 H6B 109.5
H6A C6 H6B 109.5
C4 C6 H6C 109.5
H6A C6 H6C 109.5
H6B C6 H6C 109.5
C4 C7 H7A 109.5
C4 C7 H7B 109.5
H7A C7 H7B 109.5
C4 C7 H7C 109.5
H7A C7 H7C 109.5
H7B C7 H7C 109.5
N1 C8 C9 112.0(5)
N1 C8 H8A 109.2
C9 C8 H8A 109.2
N1 C8 H8B 109.2
C9 C8 H8B 109.2
H8A C8 H8B 107.9
C8 C9 H9A 109.5
C8 C9 H9B 109.5
H9A C9 H9B 109.5
C8 C9 H9C 109.5
H9A C9 H9C 109.5
H9B C9 H9C 109.5
N1 C10 C11 113.5(5)
N1 C10 H10A 108.9
C11 C10 H10A 108.9
N1 C10 H10B 108.9
C11 C10 H10B 108.9
H10A C10 H10B 107.7
C10 C11 H11A 109.5
C10 C11 H11B 109.5
H11A C11 H11B 109.5
C10 C11 H11C 109.5
H11A C11 H11C 109.5
H11B C11 H11C 109.5
O4 C12 N2 115.4(5)
O4 C12 C13 122.9(5)
N2 C12 C13 121.8(5)
C14 C13 C12 124.5(5)
C14 C13 H13 117.8
C12 C13 H13 117.8
O3 C14 C13 123.3(5)
O3 C14 C15 112.7(4)
C13 C14 C15 123.9(5)
C18 C15 C17 106.8(6)
C18 C15 C14 112.4(4)
C17 C15 C14 108.5(5)
C18 C15 C16 108.7(5)
C17 C15 C16 107.2(6)
C14 C15 C16 113.0(5)
C15 C16 H16A 109.5
C15 C16 H16B 109.5
H16A C16 H16B 109.5
C15 C16 H16C 109.5
H16A C16 H16C 109.5
H16B C16 H16C 109.5
C15 C17 H17A 109.5
C15 C17 H17B 109.5
H17A C17 H17B 109.5
C15 C17 H17C 109.5
H17A C17 H17C 109.5
H17B C17 H17C 109.5
C15 C18 H18A 109.5
C15 C18 H18B 109.5
H18A C18 H18B 109.5
C15 C18 H18C 109.5
H18A C18 H18C 109.5
H18B C18 H18C 109.5
N2 C19 C20 113.3(4)
N2 C19 H19A 108.9
C20 C19 H19A 108.9
N2 C19 H19B 108.9
C20 C19 H19B 108.9
H19A C19 H19B 107.7
C19 C20 H20A 109.5
C19 C20 H20B 109.5
H20A C20 H20B 109.5
C19 C20 H20C 109.5
H20A C20 H20C 109.5
H20B C20 H20C 109.5
N2 C21 C22 111.8(5)
N2 C21 H21A 109.3
C22 C21 H21A 109.3
N2 C21 H21B 109.3
C22 C21 H21B 109.3
H21A C21 H21B 107.9
C21 C22 H22A 109.5
C21 C22 H22B 109.5
H22A C22 H22B 109.5
C21 C22 H22C 109.5
H22A C22 H22C 109.5
H22B C22 H22C 109.5
O5 C23 H23A 109.5
O5 C23 H23B 109.5
H23A C23 H23B 109.5
O5 C23 H23C 109.5
H23A C23 H23C 109.5
H23B C23 H23C 109.5
O6 C24 H24A 109.5
O6 C24 H24B 109.5
H24A C24 H24B 109.5
O6 C24 H24C 109.5
H24A C24 H24C 109.5
H24B C24 H24C 109.5
C30 C25 C31 123(2)
C30 C25 C26 124.5(17)
C31 C25 C26 113(2)
C27 C26 C25 112.0(17)
C27 C26 H26 124.0
C25 C26 H26 124.0
C26 C27 C28 124.2(16)
C26 C27 H27 117.9
C28 C27 H27 117.9
C29 C28 C27 115.9(12)
C29 C28 H28 122.0
C27 C28 H28 122.1
C28 C29 C30 119.1(13)
C28 C29 H29 120.5
C30 C29 H29 120.4
C25 C30 C29 124.1(17)
C25 C30 H30 117.9
C29 C30 H30 117.9
C25 C31 H31A 109.5
C25 C31 H31B 109.5
H31A C31 H31B 109.5
C25 C31 H31C 109.5
H31A C31 H31C 109.5
H31B C31 H31C 109.5

loop_
_geom_bond_atom_site_label_1
_geom_bond_atom_site_label_2
_geom_bond_distance
Ti1 O5 1.805(4)
Ti1 O6 1.812(3)
Ti1 O2 1.971(3)
Ti1 O3 1.976(3)
Ti1 O4 2.052(3)
Ti1 O1 2.055(3)
O1 C1 1.275(5)
O2 C3 1.311(5)
O3 C14 1.317(5)
O4 C12 1.281(5)
O5 C23 1.375(6)
O6 C24 1.376(6)
N1 C1 1.347(6)
N1 C10 1.450(7)
N1 C8 1.466(5)
N2 C12 1.345(6)
N2 C21 1.434(6)
N2 C19 1.472(6)
C1 C2 1.416(7)
C2 C3 1.366(6)
C2 H2 0.9300
C3 C4 1.514(7)
C4 C6 1.517(7)
C4 C5 1.519(6)
C4 C7 1.521(6)
C5 H5A 0.9600
C5 H5B 0.9600
C5 H5C 0.9600
C6 H6A 0.9600
C6 H6B 0.9600
C6 H6C 0.9600
C7 H7A 0.9600
C7 H7B 0.9600
C7 H7C 0.9600
C8 C9 1.502(7)
C8 H8A 0.9700
C8 H8B 0.9700
C9 H9A 0.9600
C9 H9B 0.9600
C9 H9C 0.9600
C10 C11 1.474(8)
C10 H10A 0.9700
C10 H10B 0.9700
C11 H11A 0.9600
C11 H11B 0.9600
C11 H11C 0.9600
C12 C13 1.383(7)
C13 C14 1.366(7)
C13 H13 0.9300
C14 C15 1.526(7)
C15 C18 1.499(6)
C15 C17 1.506(7)
C15 C16 1.551(7)
C16 H16A 0.9600
C16 H16B 0.9600
C16 H16C 0.9600
C17 H17A 0.9600
C17 H17B 0.9600
C17 H17C 0.9600
C18 H18A 0.9600
C18 H18B 0.9600
C18 H18C 0.9600
C19 C20 1.509(7)
C19 H19A 0.9700
C19 H19B 0.9700
C20 H20A 0.9600
C20 H20B 0.9600
C20 H20C 0.9600
C21 C22 1.515(6)
C21 H21A 0.9700
C21 H21B 0.9700
C22 H22A 0.9600
C22 H22B 0.9600
C22 H22C 0.9600
C23 H23A 0.9600
C23 H23B 0.9600
C23 H23C 0.9600
C24 H24A 0.9600
C24 H24B 0.9600
C24 H24C 0.9600
C25 C30 1.239(14)
C25 C31 1.408(15)
C25 C26 1.437(18)
C26 C27 1.386(16)
C26 H26 0.9300
C27 C28 1.450(13)
C27 H27 0.9300
C28 C29 1.367(13)
C28 H28 0.9300
C29 C30 1.378(15)
C29 H29 0.9300
C30 H30 0.9300
C31 H31A 0.9600
C31 H31B 0.9600
C31 H31C 0.9600

loop_
_geom_torsion_atom_site_label_1
_geom_torsion_atom_site_label_2
_geom_torsion_atom_site_label_3
_geom_torsion_atom_site_label_4
_geom_torsion
O5 Ti1 O1 C1 112.9(4)
O6 Ti1 O1 C1 -26.9(11)
O2 Ti1 O1 C1 12.0(4)
O3 Ti1 O1 C1 -158.5(4)
O4 Ti1 O1 C1 -74.8(4)
O5 Ti1 O2 C3 -102.3(4)
O6 Ti1 O2 C3 160.2(4)
O3 Ti1 O2 C3 26.2(9)
O4 Ti1 O2 C3 70.6(4)
O1 Ti1 O2 C3 -13.4(4)
O5 Ti1 O3 C14 161.3(4)
O6 Ti1 O3 C14 -101.3(4)
O2 Ti1 O3 C14 31.6(9)
O4 Ti1 O3 C14 -13.1(4)
O1 Ti1 O3 C14 70.9(4)
O5 Ti1 O4 C12 -26.6(10)
O6 Ti1 O4 C12 109.7(4)
O2 Ti1 O4 C12 -161.2(4)
O3 Ti1 O4 C12 8.3(4)
O1 Ti1 O4 C12 -77.9(4)
O6 Ti1 O5 C23 -145.0(5)
O2 Ti1 O5 C23 124.5(5)
O3 Ti1 O5 C23 -43.8(5)
O4 Ti1 O5 C23 -9.2(11)
O1 Ti1 O5 C23 41.6(5)
O5 Ti1 O6 C24 -141.7(5)
O2 Ti1 O6 C24 -40.8(5)
O3 Ti1 O6 C24 128.2(5)
O4 Ti1 O6 C24 45.2(5)
O1 Ti1 O6 C24 -2.3(11)
Ti1 O1 C1 N1 170.8(3)
Ti1 O1 C1 C2 -7.2(8)
C10 N1 C1 O1 -2.5(7)
C8 N1 C1 O1 175.4(5)
C10 N1 C1 C2 175.6(5)
C8 N1 C1 C2 -6.6(8)
O1 C1 C2 C3 -2.4(8)
N1 C1 C2 C3 179.7(5)
Ti1 O2 C3 C2 10.1(7)
Ti1 O2 C3 C4 -167.2(3)
C1 C2 C3 O2 1.3(8)
C1 C2 C3 C4 178.4(5)
O2 C3 C4 C6 69.2(5)
C2 C3 C4 C6 -108.1(6)
O2 C3 C4 C5 -47.6(6)
C2 C3 C4 C5 135.1(5)
O2 C3 C4 C7 -170.3(5)
C2 C3 C4 C7 12.4(8)
C1 N1 C8 C9 91.9(6)
C10 N1 C8 C9 -90.2(6)
C1 N1 C10 C11 87.4(6)
C8 N1 C10 C11 -90.6(6)
Ti1 O4 C12 N2 177.0(3)
Ti1 O4 C12 C13 -3.2(7)
C21 N2 C12 O4 -2.3(7)
C19 N2 C12 O4 173.2(4)
C21 N2 C12 C13 177.9(5)
C19 N2 C12 C13 -6.6(8)
O4 C12 C13 C14 -2.0(8)
N2 C12 C13 C14 177.7(4)
Ti1 O3 C14 C13 13.1(7)
Ti1 O3 C14 C15 -164.3(3)
C12 C13 C14 O3 -2.6(8)
C12 C13 C14 C15 174.5(5)
O3 C14 C15 C18 -40.9(6)
C13 C14 C15 C18 141.7(5)
O3 C14 C15 C17 77.0(6)
C13 C14 C15 C17 -100.4(6)
O3 C14 C15 C16 -164.3(5)
C13 C14 C15 C16 18.3(7)
C12 N2 C19 C20 -87.2(7)
C21 N2 C19 C20 88.4(6)
C12 N2 C21 C22 -84.4(6)
C19 N2 C21 C22 99.8(5)
C30 C25 C26 C27 3(2)
C31 C25 C26 C27 179.6(10)
C25 C26 C27 C28 -1.7(19)
C26 C27 C28 C29 0.1(16)
C27 C28 C29 C30 0.5(14)
C31 C25 C30 C29 -179.1(10)
C26 C25 C30 C29 -3(2)
C28 C29 C30 C25 0.9(17)
